data_2228204
loop_
_publ_author_name
'Harrad, Mohamed Anouar'
'Valerga, Pedro'
'Puerta, M. Carmen'
'Ali, Mustapha Ait'
'Karim, Abdellah'

_publ_section_title
;
 4-Chloro-<i>N</i>-methyl-2-(1,2,3,4-tetrahydroisoquinolin-1-yl)aniline
;
_journal_coeditor_code BG2371
_journal_issue 12
_journal_name_full 'Acta Crystallographica Section E'
_journal_page_first o3199
_journal_paper_doi 10.1107/S1600536810046568
_journal_volume 66
_journal_year 2010
_chemical_formula_iupac 'C16 H17 Cl N2'
_chemical_formula_moiety 'C16 H17 Cl N2'
_chemical_formula_sum 'C16 H17 Cl N2'
_chemical_formula_weight 272.77
_chemical_name_systematic
;
4-Chloro-<i>N</i>-methyl-2-(1,2,3,4-tetrahydroisoquinolin-1-yl)aniline
;
_space_group_IT_number 15
_symmetry_cell_setting monoclinic
_symmetry_space_group_name_Hall '-C 2yc'
_symmetry_space_group_name_H-M 'C 1 2/c 1'
_atom_sites_solution_hydrogens geom
_atom_sites_solution_primary direct
_atom_sites_solution_secondary difmap
_cell_angle_alpha 90.00
_cell_angle_beta 119.46(3)
_cell_angle_gamma 90.00
_cell_formula_units_Z 8
_cell_length_a 22.055(4)
_cell_length_b 6.9269(14)
_cell_length_c 20.699(4)
_cell_measurement_reflns_used 8084
_cell_measurement_temperature 100(2)
_cell_measurement_theta_max 27.533
_cell_measurement_theta_min 2.211
_cell_volume 2753.4(12)
_computing_cell_refinement 'SAINT (Bruker, 2001)'
_computing_data_collection 'SMART (Bruker, 2001)'
_computing_data_reduction 'SAINT (Bruker, 2001)'
_computing_molecular_graphics 'ORTEP-3 (-Farrugia, 1997)'
_computing_publication_material 'SHELXTL (Sheldrick, 2008)'
_computing_structure_refinement 'SHELXTL (Sheldrick, 2008)'
_computing_structure_solution 'SHELXTL (Sheldrick, 2008)'
_diffrn_ambient_temperature 100(2)
_diffrn_measured_fraction_theta_full 0.991
_diffrn_measured_fraction_theta_max 0.991
_diffrn_measurement_device_type 'Bruker SMART APEX CCD area-detector'
_diffrn_measurement_method '1700 omega scan frames, 0.3 deg, 10 sec'
_diffrn_radiation_monochromator graphite
_diffrn_radiation_type MoK\a
_diffrn_radiation_wavelength 0.71073
_diffrn_reflns_av_R_equivalents 0.0214
_diffrn_reflns_av_sigmaI/netI 0.0180
_diffrn_reflns_limit_h_max 24
_diffrn_reflns_limit_h_min -28
_diffrn_reflns_limit_k_max 8
_diffrn_reflns_limit_k_min -8
_diffrn_reflns_limit_l_max 26
_diffrn_reflns_limit_l_min -26
_diffrn_reflns_number 10809
_diffrn_reflns_theta_full 27.53
_diffrn_reflns_theta_max 27.53
_diffrn_reflns_theta_min 2.12
_diffrn_standards_decay_% -0.0009
_diffrn_standards_number 0
_exptl_absorpt_coefficient_mu 0.265
_exptl_absorpt_correction_T_max 0.917
_exptl_absorpt_correction_T_min 0.854
_exptl_absorpt_correction_type multi-scan
_exptl_absorpt_process_details '(SADABS; Sheldrick, 2004)'
_exptl_crystal_colour orange
_exptl_crystal_density_diffrn 1.316
_exptl_crystal_density_method 'not measured'
_exptl_crystal_description block
_exptl_crystal_F_000 1152
_exptl_crystal_size_max 0.57
_exptl_crystal_size_mid 0.54
_exptl_crystal_size_min 0.34
_refine_diff_density_max 0.387
_refine_diff_density_min -0.227
_refine_ls_extinction_method none
_refine_ls_goodness_of_fit_ref 1.046
_refine_ls_hydrogen_treatment mixed
_refine_ls_matrix_type full
_refine_ls_number_parameters 179
_refine_ls_number_reflns 3133
_refine_ls_number_restraints 0
_refine_ls_restrained_S_all 1.046
_refine_ls_R_factor_all 0.0354
_refine_ls_R_factor_gt 0.0339
_refine_ls_shift/su_max 0.000
_refine_ls_shift/su_mean 0.000
_refine_ls_structure_factor_coef Fsqd
_refine_ls_weighting_details 'calc w=1/[\s^2^(Fo^2^)+(0.0498P)^2^+2.3515P] where P=(Fo^2^+2Fc^2^)/3'
_refine_ls_weighting_scheme calc
_refine_ls_wR_factor_gt 0.0905
_refine_ls_wR_factor_ref 0.0916
_reflns_number_gt 2995
_reflns_number_total 3133
_reflns_threshold_expression I>2\s(I)
_cod_data_source_file bg2371.cif
_cod_data_source_block I
_cod_original_sg_symbol_H-M 'C 2/c'
_cod_database_code 2228204
_cod_database_fobs_code 2228204

loop_
_symmetry_equiv_pos_as_xyz
'x, y, z'
'-x, y, -z+1/2'
'x+1/2, y+1/2, z'
'-x+1/2, y+1/2, -z+1/2'
'-x, -y, -z'
'x, -y, z-1/2'
'-x+1/2, -y+1/2, -z'
'x+1/2, -y+1/2, z-1/2'

loop_
_atom_site_type_symbol
_atom_site_label
_atom_site_fract_x
_atom_site_fract_y
_atom_site_fract_z
_atom_site_U_iso_or_equiv
_atom_site_adp_type
_atom_site_calc_flag
_atom_site_refinement_flags
_atom_site_occupancy
_atom_site_disorder_assembly
_atom_site_disorder_group
Cl Cl1 0.108112(14) 0.57631(5) 0.118305(16) 0.02561(11) Uani d . 1 . .
N N1 0.37252(6) 0.11416(15) 0.18002(6) 0.0220(2) Uani d . 1 . .
H H1A 0.4240(9) 0.385(3) 0.2397(9) 0.029 Uiso d . 1 . .
N N2 0.41317(5) 0.49781(15) 0.24404(5) 0.0187(2) Uani d . 1 . .
H H2A 0.3514(8) 0.060(2) 0.2039(9) 0.024 Uiso d . 1 . .
C C1 0.43262(6) 0.30992(18) 0.02866(6) 0.0218(2) Uani d . 1 . .
H H1 0.4685 0.2439 0.0249 0.026 Uiso calc R 1 . .
C C2 0.40605(7) 0.47964(19) -0.01047(7) 0.0239(3) Uani d . 1 . .
H H2 0.4238 0.5298 -0.0406 0.029 Uiso calc R 1 . .
C C3 0.35321(7) 0.57662(18) -0.00561(7) 0.0237(3) Uani d . 1 . .
H H3 0.3348 0.6934 -0.0322 0.028 Uiso calc R 1 . .
C C4 0.32747(6) 0.50152(17) 0.03840(6) 0.0202(2) Uani d . 1 . .
H H4 0.2912 0.5676 0.0415 0.024 Uiso calc R 1 . .
C C5 0.32195(6) 0.24498(16) 0.12260(6) 0.0176(2) Uani d . 1 . .
H H5 0.2810 0.1655 0.0877 0.021 Uiso calc R 1 . .
C C6 0.39284(7) -0.03821(18) 0.14479(8) 0.0257(3) Uani d . 1 . .
H H6A 0.3508 -0.0954 0.1027 0.031 Uiso calc R 1 . .
H H6B 0.4184 -0.1418 0.1811 0.031 Uiso calc R 1 . .
C C7 0.43893(7) 0.05077(18) 0.11740(7) 0.0237(3) Uani d . 1 . .
H H7A 0.4851 0.0803 0.1604 0.028 Uiso calc R 1 . .
H H7B 0.4458 -0.0435 0.0856 0.028 Uiso calc R 1 . .
C C8 0.40763(6) 0.23365(17) 0.07376(6) 0.0185(2) Uani d . 1 . .
C C9 0.35403(6) 0.33045(16) 0.07817(6) 0.0167(2) Uani d . 1 . .
C C10 0.29589(6) 0.39723(16) 0.15549(6) 0.0164(2) Uani d . 1 . .
C C11 0.34221(6) 0.51954(16) 0.21409(6) 0.0163(2) Uani d . 1 . .
C C12 0.31372(6) 0.66378(17) 0.23897(6) 0.0190(2) Uani d . 1 . .
H H12 0.3440 0.7486 0.2775 0.023 Uiso calc R 1 . .
C C13 0.24199(6) 0.68467(17) 0.20830(6) 0.0201(2) Uani d . 1 . .
H H13 0.2234 0.7840 0.2251 0.024 Uiso calc R 1 . .
C C14 0.19822(6) 0.55940(17) 0.15324(6) 0.0188(2) Uani d . 1 . .
C C15 0.22449(6) 0.41698(16) 0.12642(6) 0.0178(2) Uani d . 1 . .
H H15 0.1935 0.3329 0.0881 0.021 Uiso calc R 1 . .
C C16 0.46083(6) 0.59747(19) 0.31214(7) 0.0237(3) Uani d . 1 . .
H H16A 0.4575 0.7370 0.3031 0.036 Uiso calc R 1 . .
H H16B 0.5086 0.5544 0.3286 0.036 Uiso calc R 1 . .
H H16C 0.4486 0.5683 0.3506 0.036 Uiso calc R 1 . .

loop_
_atom_site_aniso_label
_atom_site_aniso_U_11
_atom_site_aniso_U_22
_atom_site_aniso_U_33
_atom_site_aniso_U_12
_atom_site_aniso_U_13
_atom_site_aniso_U_23
Cl1 0.01574(16) 0.03106(18) 0.03046(17) 0.00491(11) 0.01170(12) 0.00590(11)
N1 0.0285(5) 0.0173(5) 0.0266(5) 0.0049(4) 0.0185(5) 0.0048(4)
N2 0.0156(5) 0.0195(5) 0.0213(5) -0.0006(4) 0.0093(4) -0.0021(4)
C1 0.0184(5) 0.0266(6) 0.0220(5) -0.0013(5) 0.0113(5) -0.0037(5)
C2 0.0261(6) 0.0278(6) 0.0216(5) -0.0048(5) 0.0147(5) -0.0015(5)
C3 0.0282(6) 0.0220(6) 0.0217(6) 0.0010(5) 0.0129(5) 0.0031(4)
C4 0.0213(6) 0.0201(6) 0.0199(5) 0.0014(4) 0.0107(4) -0.0008(4)
C5 0.0187(5) 0.0153(5) 0.0208(5) -0.0009(4) 0.0112(4) -0.0020(4)
C6 0.0320(7) 0.0160(5) 0.0347(6) 0.0045(5) 0.0208(6) 0.0022(5)
C7 0.0236(6) 0.0221(6) 0.0280(6) 0.0057(5) 0.0147(5) 0.0018(5)
C8 0.0171(5) 0.0191(5) 0.0185(5) -0.0013(4) 0.0083(4) -0.0032(4)
C9 0.0171(5) 0.0175(5) 0.0157(5) -0.0020(4) 0.0082(4) -0.0026(4)
C10 0.0181(5) 0.0157(5) 0.0180(5) -0.0003(4) 0.0109(4) 0.0006(4)
C11 0.0169(5) 0.0164(5) 0.0175(5) -0.0005(4) 0.0100(4) 0.0015(4)
C12 0.0207(6) 0.0186(5) 0.0191(5) -0.0012(4) 0.0109(4) -0.0023(4)
C13 0.0228(6) 0.0194(5) 0.0226(5) 0.0038(4) 0.0146(5) 0.0014(4)
C14 0.0147(5) 0.0222(6) 0.0205(5) 0.0027(4) 0.0094(4) 0.0049(4)
C15 0.0177(5) 0.0187(5) 0.0174(5) -0.0013(4) 0.0088(4) 0.0013(4)
C16 0.0177(5) 0.0293(6) 0.0213(5) -0.0015(5) 0.0074(5) -0.0023(5)

loop_
_atom_type_symbol
_atom_type_description
_atom_type_scat_dispersion_real
_atom_type_scat_dispersion_imag
_atom_type_scat_source
C C 0.0033 0.0016 'International Tables Vol C Tables 4.2.6.8 and 6.1.1.4'
H H 0.0000 0.0000 'International Tables Vol C Tables 4.2.6.8 and 6.1.1.4'
N N 0.0061 0.0033 'International Tables Vol C Tables 4.2.6.8 and 6.1.1.4'
Cl Cl 0.1484 0.1585 'International Tables Vol C Tables 4.2.6.8 and 6.1.1.4'

loop_
_geom_angle_atom_site_label_1
_geom_angle_atom_site_label_2
_geom_angle_atom_site_label_3
_geom_angle_site_symmetry_1
_geom_angle_site_symmetry_3
_geom_angle
_geom_angle_publ_flag
C6 N1 C5 . . 109.58(9) ?
C6 N1 H2A . . 109.7(10) ?
C5 N1 H2A . . 107.7(10) ?
C11 N2 C16 . . 120.25(10) ?
C11 N2 H1A . . 112.1(11) ?
C16 N2 H1A . . 116.1(11) ?
C2 C1 C8 . . 121.22(11) ?
C2 C1 H1 . . 119.4 ?
C8 C1 H1 . . 119.4 ?
C1 C2 C3 . . 119.79(11) ?
C1 C2 H2 . . 120.1 ?
C3 C2 H2 . . 120.1 ?
C2 C3 C4 . . 119.57(11) ?
C2 C3 H3 . . 120.2 ?
C4 C3 H3 . . 120.2 ?
C3 C4 C9 . . 121.04(11) ?
C3 C4 H4 . . 119.5 ?
C9 C4 H4 . . 119.5 ?
N1 C5 C10 . . 111.69(9) ?
N1 C5 C9 . . 109.42(9) ?
C10 C5 C9 . . 113.04(9) ?
N1 C5 H5 . . 107.5 ?
C10 C5 H5 . . 107.5 ?
C9 C5 H5 . . 107.5 ?
N1 C6 C7 . . 108.48(10) ?
N1 C6 H6A . . 110.0 ?
C7 C6 H6A . . 110.0 ?
N1 C6 H6B . . 110.0 ?
C7 C6 H6B . . 110.0 ?
H6A C6 H6B . . 108.4 ?
C8 C7 C6 . . 111.76(10) ?
C8 C7 H7A . . 109.3 ?
C6 C7 H7A . . 109.3 ?
C8 C7 H7B . . 109.3 ?
C6 C7 H7B . . 109.3 ?
H7A C7 H7B . . 107.9 ?
C1 C8 C9 . . 118.98(11) ?
C1 C8 C7 . . 120.05(10) ?
C9 C8 C7 . . 120.97(10) ?
C4 C9 C8 . . 119.39(10) ?
C4 C9 C5 . . 119.93(10) ?
C8 C9 C5 . . 120.60(10) ?
C15 C10 C11 . . 119.86(10) ?
C15 C10 C5 . . 118.31(10) ?
C11 C10 C5 . . 121.83(10) ?
N2 C11 C12 . . 121.72(10) ?
N2 C11 C10 . . 119.99(10) ?
C12 C11 C10 . . 118.28(10) ?
C13 C12 C11 . . 121.27(11) ?
C13 C12 H12 . . 119.4 ?
C11 C12 H12 . . 119.4 ?
C14 C13 C12 . . 119.21(11) ?
C14 C13 H13 . . 120.4 ?
C12 C13 H13 . . 120.4 ?
C13 C14 C15 . . 121.10(11) ?
C13 C14 Cl1 . . 119.33(9) ?
C15 C14 Cl1 . . 119.56(9) ?
C10 C15 C14 . . 120.22(11) ?
C10 C15 H15 . . 119.9 ?
C14 C15 H15 . . 119.9 ?
N2 C16 H16A . . 109.5 ?
N2 C16 H16B . . 109.5 ?
H16A C16 H16B . . 109.5 ?
N2 C16 H16C . . 109.5 ?
H16A C16 H16C . . 109.5 ?
H16B C16 H16C . . 109.5 ?

loop_
_geom_bond_atom_site_label_1
_geom_bond_atom_site_label_2
_geom_bond_site_symmetry_2
_geom_bond_distance
_geom_bond_publ_flag
Cl1 C14 . 1.7528(13) ?
N1 C6 . 1.4724(15) ?
N1 C5 . 1.4744(15) ?
N1 H2A . 0.909(16) ?
N2 C11 . 1.3791(15) ?
N2 C16 . 1.4529(16) ?
N2 H1A . 0.837(17) ?
C1 C2 . 1.3837(18) ?
C1 C8 . 1.4003(16) ?
C1 H1 . 0.9500 ?
C2 C3 . 1.3910(18) ?
C2 H2 . 0.9500 ?
C3 C4 . 1.3898(17) ?
C3 H3 . 0.9500 ?
C4 C9 . 1.3966(16) ?
C4 H4 . 0.9500 ?
C5 C10 . 1.5136(15) ?
C5 C9 . 1.5287(15) ?
C5 H5 . 1.0000 ?
C6 C7 . 1.5173(18) ?
C6 H6A . 0.9900 ?
C6 H6B . 0.9900 ?
C7 C8 . 1.5112(16) ?
C7 H7A . 0.9900 ?
C7 H7B . 0.9900 ?
C8 C9 . 1.4004(16) ?
C10 C15 . 1.3887(16) ?
C10 C11 . 1.4190(16) ?
C11 C12 . 1.4059(15) ?
C12 C13 . 1.3925(17) ?
C12 H12 . 0.9500 ?
C13 C14 . 1.3789(17) ?
C13 H13 . 0.9500 ?
C14 C15 . 1.3906(16) ?
C15 H15 . 0.9500 ?
C16 H16A . 0.9800 ?
C16 H16B . 0.9800 ?
C16 H16C . 0.9800 ?

loop_
_geom_hbond_atom_site_label_D
_geom_hbond_atom_site_label_H
_geom_hbond_atom_site_label_A
_geom_hbond_site_symmetry_A
_geom_hbond_distance_DH
_geom_hbond_distance_HA
_geom_hbond_distance_DA
_geom_hbond_angle_DHA
N2 H1A N1 . 0.837(17) 2.225(17) 2.9074(15) 138.8(15)
C13 H13 Cg2 4_555 0.95 2.55 3.4307(12) 153.9
C15 H15 Cg1 7_555 0.95 2.40 3.3495(15) 174.3
C16 H16B Cg1 2_655 0.98 2.89 3.6381(19) 134.3

loop_
_geom_torsion_atom_site_label_1
_geom_torsion_atom_site_label_2
_geom_torsion_atom_site_label_3
_geom_torsion_atom_site_label_4
_geom_torsion_site_symmetry_1
_geom_torsion_site_symmetry_2
_geom_torsion_site_symmetry_3
_geom_torsion_site_symmetry_4
_geom_torsion
_geom_torsion_publ_flag
C8 C1 C2 C3 . . . . -0.41(18) ?
C1 C2 C3 C4 . . . . -0.20(18) ?
C2 C3 C4 C9 . . . . 0.30(18) ?
C6 N1 C5 C10 . . . . 176.42(10) ?
C6 N1 C5 C9 . . . . -57.66(12) ?
C5 N1 C6 C7 . . . . 71.95(13) ?
N1 C6 C7 C8 . . . . -48.54(14) ?
C2 C1 C8 C9 . . . . 0.93(17) ?
C2 C1 C8 C7 . . . . -178.41(11) ?
C6 C7 C8 C1 . . . . -163.97(11) ?
C6 C7 C8 C9 . . . . 16.70(16) ?
C3 C4 C9 C8 . . . . 0.22(17) ?
C3 C4 C9 C5 . . . . -176.50(10) ?
C1 C8 C9 C4 . . . . -0.82(16) ?
C7 C8 C9 C4 . . . . 178.51(11) ?
C1 C8 C9 C5 . . . . 175.88(10) ?
C7 C8 C9 C5 . . . . -4.79(16) ?
N1 C5 C9 C4 . . . . -158.88(10) ?
C10 C5 C9 C4 . . . . -33.73(14) ?
N1 C5 C9 C8 . . . . 24.44(14) ?
C10 C5 C9 C8 . . . . 149.59(10) ?
N1 C5 C10 C15 . . . . -126.07(11) ?
C9 C5 C10 C15 . . . . 110.02(11) ?
N1 C5 C10 C11 . . . . 54.53(14) ?
C9 C5 C10 C11 . . . . -69.39(13) ?
C16 N2 C11 C12 . . . . 12.46(16) ?
C16 N2 C11 C10 . . . . -168.94(10) ?
C15 C10 C11 N2 . . . . 178.75(10) ?
C5 C10 C11 N2 . . . . -1.85(16) ?
C15 C10 C11 C12 . . . . -2.59(16) ?
C5 C10 C11 C12 . . . . 176.81(10) ?
N2 C11 C12 C13 . . . . 179.92(10) ?
C10 C11 C12 C13 . . . . 1.29(16) ?
C11 C12 C13 C14 . . . . 0.99(17) ?
C12 C13 C14 C15 . . . . -2.02(17) ?
C12 C13 C14 Cl1 . . . . 176.31(9) ?
C11 C10 C15 C14 . . . . 1.64(16) ?
C5 C10 C15 C14 . . . . -177.78(10) ?
C13 C14 C15 C10 . . . . 0.71(17) ?
Cl1 C14 C15 C10 . . . . -177.62(8) ?

loop_
_cod_related_entry_id
_cod_related_entry_database
_cod_related_entry_code
1 ChemSpider 82120
